data_4124202
loop_
_publ_author_name
'Tollefson, Emily J.'
'Erickson, Lucas W.'
'Jarvo, Elizabeth R.'

_publ_section_title
;
 Stereospecific Intramolecular Reductive Cross-Electrophile Coupling
 Reactions for Cyclopropane Synthesis.
;
_journal_issue 31
_journal_name_full 'Journal of the American Chemical Society'
_journal_page_first 9760
_journal_page_last 9763
_journal_paper_doi 10.1021/jacs.5b03870
_journal_volume 137
_journal_year 2015
_chemical_formula_sum 'C22 H19 N O4'
_chemical_formula_weight 361.38
_chemical_name_systematic
; 
 ? 
;
_space_group_crystal_system monoclinic
_space_group_IT_number 14
_space_group_name_Hall '-P 2ybc'
_space_group_name_H-M_alt 'P 1 21/c 1'
_symmetry_space_group_name_Hall '-P 2ybc'
_symmetry_space_group_name_H-M 'P 1 21/c 1'
_atom_sites_solution_hydrogens difmap
_atom_sites_solution_primary direct
_atom_sites_solution_secondary difmap
_audit_creation_method SHELXL-2013
_cell_angle_alpha 90
_cell_angle_beta 93.6709(5)
_cell_angle_gamma 90
_cell_formula_units_Z 4
_cell_length_a 16.4673(7)
_cell_length_b 8.7330(4)
_cell_length_c 12.2472(5)
_cell_measurement_reflns_used 9954
_cell_measurement_temperature 88(2)
_cell_measurement_theta_max 28.52
_cell_measurement_theta_min 2.48
_cell_volume 1757.64(13)
_computing_cell_refinement 'Bruker SAINT'
_computing_data_collection 'Bruker APEX2'
_computing_data_reduction 'Bruker SAINT'
_computing_molecular_graphics 'Bruker SHELXTL'
_computing_publication_material 'Bruker SHELXTL'
_computing_structure_refinement 'SHELXL-2013 (Sheldrick, 2013)'
_computing_structure_solution 'SHELXS-97 (Sheldrick, 2008)'
_diffrn_ambient_temperature 88(2)
_diffrn_measured_fraction_theta_full 0.998
_diffrn_measured_fraction_theta_max 0.944
_diffrn_measurement_device_type 'Bruker APEX-II CCD'
_diffrn_measurement_method '\f and \w scans'
_diffrn_radiation_type MoK\a
_diffrn_radiation_wavelength 0.71073
_diffrn_reflns_av_R_equivalents 0.0321
_diffrn_reflns_av_unetI/netI 0.0290
_diffrn_reflns_laue_measured_fraction_full 0.998
_diffrn_reflns_laue_measured_fraction_max 0.944
_diffrn_reflns_limit_h_max 21
_diffrn_reflns_limit_h_min -22
_diffrn_reflns_limit_k_max 11
_diffrn_reflns_limit_k_min -11
_diffrn_reflns_limit_l_max 16
_diffrn_reflns_limit_l_min -16
_diffrn_reflns_number 20431
_diffrn_reflns_point_group_measured_fraction_full 0.998
_diffrn_reflns_point_group_measured_fraction_max 0.944
_diffrn_reflns_theta_full 25.242
_diffrn_reflns_theta_max 28.842
_diffrn_reflns_theta_min 2.479
_exptl_absorpt_coefficient_mu 0.094
_exptl_absorpt_correction_T_max 0.8621
_exptl_absorpt_correction_T_min 0.8109
_exptl_absorpt_correction_type multi-scan
_exptl_absorpt_process_details 'Bruker SADABS'
_exptl_crystal_colour colorless
_exptl_crystal_density_diffrn 1.366
_exptl_crystal_density_meas ?
_exptl_crystal_density_method not_measured
_exptl_crystal_description polyhedron
_exptl_crystal_F_000 760
_exptl_crystal_size_max 0.365
_exptl_crystal_size_mid 0.343
_exptl_crystal_size_min 0.256
_refine_diff_density_max 0.740
_refine_diff_density_min -0.282
_refine_diff_density_rms 0.049
_refine_ls_extinction_method none
_refine_ls_goodness_of_fit_ref 1.084
_refine_ls_hydrogen_treatment refall
_refine_ls_matrix_type full
_refine_ls_number_parameters 320
_refine_ls_number_reflns 4355
_refine_ls_number_restraints 0
_refine_ls_restrained_S_all 1.084
_refine_ls_R_factor_all 0.0548
_refine_ls_R_factor_gt 0.0477
_refine_ls_shift/su_max 0.000
_refine_ls_shift/su_mean 0.000
_refine_ls_structure_factor_coef Fsqd
_refine_ls_weighting_details
; 
 w=1/[\s^2^(Fo^2^)+(0.0561P)^2^+0.8896P] 
 where P=(Fo^2^+2Fc^2^)/3 
;
_refine_ls_weighting_scheme calc
_refine_ls_wR_factor_gt 0.1244
_refine_ls_wR_factor_ref 0.1290
_reflns_Friedel_coverage 0.000
_reflns_number_gt 3714
_reflns_number_total 4355
_reflns_threshold_expression 'I > 2\s(I)'
_cod_data_source_file ja5b03870_si_002.cif
_cod_data_source_block erj12
_cod_depositor_comments
;
The following automatic conversions were performed:

'_exptl_crystal_density_meas' value 'not_measured' was changed to '?'
- the value is perceived as not measured.

Automatic conversion script
Id: cif_fix_values 3271 2015-04-21 07:52:19Z andrius 

 Adding full bibliography for 4124202.cif.
;
_cod_database_code 4124202
_shelx_space_group_comment
; 
The symmetry employed for this shelxl refinement is uniquely defined 
by the following loop, which should always be used as a source of 
symmetry information in preference to the above space-group names. 
They are only intended as comments. 
;
_shelx_estimated_absorpt_t_min 0.966
_shelx_estimated_absorpt_t_max 0.976
_shelxl_version_number 2013-2

loop_
_space_group_symop_operation_xyz
'x, y, z'
'-x, y+1/2, -z+1/2'
'-x, -y, -z'
'x, -y-1/2, z-1/2'

loop_
_atom_site_label
_atom_site_type_symbol
_atom_site_fract_x
_atom_site_fract_y
_atom_site_fract_z
_atom_site_U_iso_or_equiv
_atom_site_adp_type
_atom_site_occupancy
_atom_site_site_symmetry_order
_atom_site_calc_flag
N1 N 0.00808(8) -0.03459(15) -0.23215(11) 0.0265(3) Uani 1 1 d
O1 O 0.30106(6) 0.35891(12) -0.01621(7) 0.0207(2) Uani 1 1 d
O2 O 0.33271(6) 0.37748(12) -0.19187(8) 0.0250(2) Uani 1 1 d
O3 O -0.00844(7) -0.06269(15) -0.32917(10) 0.0369(3) Uani 1 1 d
O4 O -0.03161(8) -0.08244(16) -0.15797(11) 0.0420(3) Uani 1 1 d
C1 C 0.45746(9) 0.53138(17) 0.18303(12) 0.0231(3) Uani 1 1 d
C2 C 0.45977(9) 0.61729(17) 0.29109(12) 0.0234(3) Uani 1 1 d
C3 C 0.46107(10) 0.70333(18) 0.18511(12) 0.0264(3) Uani 1 1 d
C4 C 0.38008(9) 0.45229(17) 0.14087(12) 0.0234(3) Uani 1 1 d
C5 C 0.37627(8) 0.43935(17) 0.01709(11) 0.0211(3) Uani 1 1 d
C6 C 0.28820(8) 0.33313(16) -0.12377(11) 0.0187(3) Uani 1 1 d
C7 C 0.21283(8) 0.24107(15) -0.14971(11) 0.0186(3) Uani 1 1 d
C8 C 0.19749(8) 0.19130(16) -0.25723(11) 0.0207(3) Uani 1 1 d
C9 C 0.13053(9) 0.10049(17) -0.28515(12) 0.0227(3) Uani 1 1 d
C10 C 0.07957(8) 0.06209(16) -0.20339(12) 0.0216(3) Uani 1 1 d
C11 C 0.09238(9) 0.11153(17) -0.09639(12) 0.0229(3) Uani 1 1 d
C12 C 0.15989(8) 0.20174(17) -0.06967(11) 0.0216(3) Uani 1 1 d
C13 C 0.38898(9) 0.61833(16) 0.36236(11) 0.0224(3) Uani 1 1 d
C14 C 0.32299(9) 0.71327(17) 0.34708(12) 0.0246(3) Uani 1 1 d
C15 C 0.25877(9) 0.71309(16) 0.42026(11) 0.0235(3) Uani 1 1 d
C16 C 0.18995(10) 0.81031(19) 0.40578(13) 0.0293(3) Uani 1 1 d
C17 C 0.13106(10) 0.81056(19) 0.47999(14) 0.0316(3) Uani 1 1 d
C18 C 0.13786(10) 0.71295(19) 0.57251(13) 0.0302(3) Uani 1 1 d
C19 C 0.20282(9) 0.61645(18) 0.58812(12) 0.0263(3) Uani 1 1 d
C20 C 0.26484(9) 0.61366(16) 0.51240(11) 0.0220(3) Uani 1 1 d
C21 C 0.33274(9) 0.51404(17) 0.52559(12) 0.0228(3) Uani 1 1 d
C22 C 0.39213(9) 0.51544(17) 0.45246(12) 0.0227(3) Uani 1 1 d
H1A H 0.5084(11) 0.475(2) 0.1682(14) 0.027(4) Uiso 1 1 d
H2A H 0.5150(12) 0.611(2) 0.3334(15) 0.031(5) Uiso 1 1 d
H3A H 0.5140(12) 0.756(2) 0.1666(16) 0.036(5) Uiso 1 1 d
H3B H 0.4104(12) 0.757(2) 0.1594(16) 0.037(5) Uiso 1 1 d
H4A H 0.3369(10) 0.5239(19) 0.1441(13) 0.017(4) Uiso 1 1 d
H4B H 0.3762(12) 0.343(2) 0.1775(16) 0.037(5) Uiso 1 1 d
H5A H 0.3761(10) 0.540(2) -0.0171(14) 0.022(4) Uiso 1 1 d
H5B H 0.4234(10) 0.3806(19) -0.0062(13) 0.018(4) Uiso 1 1 d
H8A H 0.2335(11) 0.219(2) -0.3118(14) 0.026(4) Uiso 1 1 d
H9A H 0.1182(11) 0.064(2) -0.3595(14) 0.024(4) Uiso 1 1 d
H11A H 0.0571(12) 0.080(2) -0.0450(15) 0.031(5) Uiso 1 1 d
H12A H 0.1705(11) 0.236(2) 0.0059(15) 0.027(4) Uiso 1 1 d
H14A H 0.3178(10) 0.780(2) 0.2877(14) 0.021(4) Uiso 1 1 d
H16A H 0.1856(12) 0.876(2) 0.3397(16) 0.031(5) Uiso 1 1 d
H17A H 0.0837(13) 0.876(2) 0.4695(17) 0.041(6) Uiso 1 1 d
H18A H 0.0971(12) 0.713(2) 0.6233(15) 0.030(5) Uiso 1 1 d
H19A H 0.2071(11) 0.545(2) 0.6495(14) 0.024(4) Uiso 1 1 d
H21A H 0.3375(11) 0.447(2) 0.5872(15) 0.026(4) Uiso 1 1 d
H22A H 0.4373(11) 0.444(2) 0.4631(15) 0.029(5) Uiso 1 1 d

loop_
_atom_site_aniso_label
_atom_site_aniso_U_11
_atom_site_aniso_U_22
_atom_site_aniso_U_33
_atom_site_aniso_U_23
_atom_site_aniso_U_13
_atom_site_aniso_U_12
N1 0.0200(6) 0.0237(6) 0.0356(7) -0.0047(5) 0.0010(5) 0.0004(5)
O1 0.0196(5) 0.0253(5) 0.0171(5) -0.0010(4) 0.0021(3) -0.0039(4)
O2 0.0244(5) 0.0313(6) 0.0195(5) 0.0008(4) 0.0044(4) -0.0046(4)
O3 0.0307(6) 0.0397(7) 0.0393(7) -0.0093(5) -0.0052(5) -0.0063(5)
O4 0.0328(6) 0.0470(8) 0.0472(7) -0.0069(6) 0.0116(5) -0.0179(6)
C1 0.0218(7) 0.0247(7) 0.0233(7) 0.0006(5) 0.0049(5) -0.0006(5)
C2 0.0203(7) 0.0268(7) 0.0231(7) -0.0018(5) 0.0013(5) -0.0050(5)
C3 0.0257(7) 0.0252(7) 0.0288(7) 0.0026(6) 0.0044(6) -0.0023(6)
C4 0.0218(7) 0.0261(7) 0.0226(7) -0.0008(5) 0.0030(5) -0.0028(6)
C5 0.0188(6) 0.0243(7) 0.0202(6) -0.0001(5) 0.0023(5) -0.0048(5)
C6 0.0185(6) 0.0199(6) 0.0178(6) 0.0009(5) 0.0021(5) 0.0030(5)
C7 0.0174(6) 0.0196(6) 0.0187(6) 0.0019(5) 0.0010(5) 0.0028(5)
C8 0.0191(6) 0.0238(7) 0.0194(6) -0.0002(5) 0.0031(5) 0.0023(5)
C9 0.0223(7) 0.0243(7) 0.0214(7) -0.0037(5) 0.0003(5) 0.0028(5)
C10 0.0166(6) 0.0196(6) 0.0285(7) -0.0005(5) -0.0002(5) 0.0016(5)
C11 0.0195(6) 0.0264(7) 0.0232(7) 0.0030(5) 0.0039(5) 0.0004(5)
C12 0.0200(6) 0.0263(7) 0.0187(6) 0.0012(5) 0.0021(5) 0.0011(5)
C13 0.0235(7) 0.0231(7) 0.0208(6) -0.0055(5) 0.0016(5) -0.0063(5)
C14 0.0309(7) 0.0227(7) 0.0200(7) -0.0005(5) 0.0007(5) -0.0047(6)
C15 0.0266(7) 0.0218(7) 0.0219(7) -0.0042(5) -0.0009(5) -0.0027(5)
C16 0.0316(8) 0.0279(8) 0.0281(8) -0.0021(6) -0.0011(6) 0.0023(6)
C17 0.0274(8) 0.0305(8) 0.0365(8) -0.0074(6) -0.0003(6) 0.0053(6)
C18 0.0264(7) 0.0325(8) 0.0324(8) -0.0090(6) 0.0084(6) -0.0010(6)
C19 0.0282(7) 0.0271(7) 0.0241(7) -0.0029(6) 0.0048(6) -0.0038(6)
C20 0.0239(7) 0.0214(7) 0.0207(6) -0.0042(5) 0.0009(5) -0.0042(5)
C21 0.0255(7) 0.0213(7) 0.0216(7) -0.0018(5) 0.0008(5) -0.0042(5)
C22 0.0213(7) 0.0227(7) 0.0240(7) -0.0041(5) 0.0000(5) -0.0031(5)

loop_
_atom_type_symbol
_atom_type_description
_atom_type_scat_dispersion_real
_atom_type_scat_dispersion_imag
_atom_type_scat_source
C C 0.0033 0.0016 'International Tables Vol C Tables 4.2.6.8 and 6.1.1.4'
H H 0.0000 0.0000 'International Tables Vol C Tables 4.2.6.8 and 6.1.1.4'
N N 0.0061 0.0033 'International Tables Vol C Tables 4.2.6.8 and 6.1.1.4'
O O 0.0106 0.0060 'International Tables Vol C Tables 4.2.6.8 and 6.1.1.4'

loop_
_geom_angle_atom_site_label_1
_geom_angle_atom_site_label_2
_geom_angle_atom_site_label_3
_geom_angle
O4 N1 O3 123.64(13)
O4 N1 C10 118.29(12)
O3 N1 C10 118.07(13)
C6 O1 C5 115.70(10)
C3 C1 C4 119.61(13)
C3 C1 C2 59.55(10)
C4 C1 C2 119.79(12)
C13 C2 C3 123.68(13)
C13 C2 C1 122.18(12)
C3 C2 C1 59.67(10)
C2 C3 C1 60.77(10)
C1 C4 C5 110.82(11)
O1 C5 C4 107.16(10)
O2 C6 O1 124.05(12)
O2 C6 C7 123.86(12)
O1 C6 C7 112.08(11)
C8 C7 C12 120.20(13)
C8 C7 C6 117.77(12)
C12 C7 C6 122.01(12)
C9 C8 C7 120.36(13)
C8 C9 C10 118.00(13)
C11 C10 C9 123.06(13)
C11 C10 N1 118.46(13)
C9 C10 N1 118.48(13)
C10 C11 C12 118.23(13)
C11 C12 C7 120.14(13)
C14 C13 C22 118.53(13)
C14 C13 C2 124.28(13)
C22 C13 C2 117.18(13)
C13 C14 C15 121.73(13)
C16 C15 C20 118.67(14)
C16 C15 C14 122.57(14)
C20 C15 C14 118.74(13)
C17 C16 C15 120.77(15)
C16 C17 C18 120.42(15)
C19 C18 C17 120.29(14)
C18 C19 C20 120.52(14)
C21 C20 C15 118.68(13)
C21 C20 C19 122.00(13)
C15 C20 C19 119.32(13)
C22 C21 C20 120.77(13)
C21 C22 C13 121.47(14)

loop_
_geom_bond_atom_site_label_1
_geom_bond_atom_site_label_2
_geom_bond_distance
N1 O4 1.2260(18)
N1 O3 1.2266(18)
N1 C10 1.4730(18)
O1 C6 1.3398(16)
O1 C5 1.4592(16)
O2 C6 1.2089(17)
C1 C3 1.503(2)
C1 C4 1.511(2)
C1 C2 1.520(2)
C2 C13 1.5004(19)
C2 C3 1.501(2)
C4 C5 1.5175(19)
C6 C7 1.4957(18)
C7 C8 1.3943(18)
C7 C12 1.3959(18)
C8 C9 1.383(2)
C9 C10 1.388(2)
C10 C11 1.383(2)
C11 C12 1.385(2)
C13 C14 1.370(2)
C13 C22 1.421(2)
C14 C15 1.429(2)
C15 C16 1.418(2)
C15 C20 1.422(2)
C16 C17 1.371(2)
C17 C18 1.417(2)
C18 C19 1.366(2)
C19 C20 1.423(2)
C20 C21 1.418(2)
C21 C22 1.368(2)
